data_4106272
loop_
_publ_author_name
'Hiromitsu Maeda'
'Kazumasa Naritani'
'Yoshihito Honsho'
'Shu Seki'

_publ_section_title
;
 Anion Modules: Building Blocks of Supramolecular Assemblies by
 Combination with \p-Conjugated Anion Receptors
;
_journal_name_full 'Journal of the American Chemical Society'
_journal_page_first 8896
_journal_page_last 8899
_journal_paper_doi 10.1021/ja203880d
_journal_volume 133
_journal_year 2011
_chemical_formula_sum 'C33 H48 B F2 N3 O7'
_chemical_formula_weight 647.55
_chemical_name_systematic
; 
 ? 
;
_space_group_IT_number 19
_symmetry_cell_setting orthorhombic
_symmetry_Int_Tables_number 19
_symmetry_space_group_name_Hall 'P 2ac 2ab'
_symmetry_space_group_name_H-M 'P 21 21 21'
_atom_sites_solution_hydrogens geom
_atom_sites_solution_primary direct
_atom_sites_solution_secondary difmap
_audit_creation_method SHELXL-97
_cell_angle_alpha 90.00
_cell_angle_beta 90.00
_cell_angle_gamma 90.00
_cell_formula_units_Z 4
_cell_length_a 9.686(2)
_cell_length_b 16.213(5)
_cell_length_c 21.630(5)
_cell_measurement_temperature 123(2)
_cell_volume 3396.8(15)
_computing_structure_refinement 'SHELXL-97 (Sheldrick, 1997)'
_computing_structure_solution 'SHELXS-97 (Sheldrick, 1990)'
_diffrn_ambient_temperature 123(2)
_diffrn_detector_area_resol_mean 10
_diffrn_measured_fraction_theta_full 0.997
_diffrn_measured_fraction_theta_max 0.997
_diffrn_measurement_device_type 'Rigaku RAXIS-RAPID'
_diffrn_measurement_method \w
_diffrn_radiation_monochromator graphite
_diffrn_radiation_source 'fine-focus sealed tube'
_diffrn_radiation_type MoK\a
_diffrn_radiation_wavelength 0.71075
_diffrn_reflns_av_R_equivalents 0.0616
_diffrn_reflns_av_sigmaI/netI 0.0593
_diffrn_reflns_limit_h_max 12
_diffrn_reflns_limit_h_min -12
_diffrn_reflns_limit_k_max 21
_diffrn_reflns_limit_k_min -21
_diffrn_reflns_limit_l_max 28
_diffrn_reflns_limit_l_min -28
_diffrn_reflns_number 31437
_diffrn_reflns_theta_full 27.48
_diffrn_reflns_theta_max 27.48
_diffrn_reflns_theta_min 3.09
_exptl_absorpt_coefficient_mu 0.095
_exptl_absorpt_correction_T_max 0.9859
_exptl_absorpt_correction_T_min 0.9586
_exptl_absorpt_correction_type none
_exptl_crystal_colour yellow
_exptl_crystal_density_diffrn 1.266
_exptl_crystal_description prism
_exptl_crystal_F_000 1384
_exptl_crystal_size_max 0.45
_exptl_crystal_size_mid 0.30
_exptl_crystal_size_min 0.15
_refine_diff_density_max 0.212
_refine_diff_density_min -0.176
_refine_diff_density_rms 0.038
_refine_ls_abs_structure_details 'Flack H D (1983), Acta Cryst. A39, 876-881'
_refine_ls_abs_structure_Flack 0.2(6)
_refine_ls_extinction_method none
_refine_ls_goodness_of_fit_ref 1.039
_refine_ls_hydrogen_treatment constr
_refine_ls_matrix_type full
_refine_ls_number_parameters 423
_refine_ls_number_reflns 7770
_refine_ls_number_restraints 0
_refine_ls_restrained_S_all 1.039
_refine_ls_R_factor_all 0.0630
_refine_ls_R_factor_gt 0.0427
_refine_ls_shift/su_max 0.003
_refine_ls_shift/su_mean 0.000
_refine_ls_structure_factor_coef Fsqd
_refine_ls_weighting_details 'calc w=1/[\s^2^(Fo^2^)+(0.0421P)^2^+0.0000P] where P=(Fo^2^+2Fc^2^)/3'
_refine_ls_weighting_scheme calc
_refine_ls_wR_factor_gt 0.0869
_refine_ls_wR_factor_ref 0.0933
_reflns_number_gt 6041
_reflns_number_total 7770
_reflns_threshold_expression >2sigma(I)
_cod_data_source_file ja203880d_si_002.cif
_cod_data_source_block 91211mae
_cod_original_cell_volume 3396.9(14)
_cod_database_code 4106272

loop_
_symmetry_equiv_pos_as_xyz
'x, y, z'
'-x+1/2, -y, z+1/2'
'x+1/2, -y+1/2, -z'
'-x, y+1/2, -z+1/2'

loop_
_atom_site_label
_atom_site_type_symbol
_atom_site_fract_x
_atom_site_fract_y
_atom_site_fract_z
_atom_site_U_iso_or_equiv
_atom_site_adp_type
_atom_site_occupancy
_atom_site_symmetry_multiplicity
_atom_site_calc_flag
_atom_site_refinement_flags
O2 O 0.09749(12) 0.54249(8) 0.89998(6) 0.0267(3) Uani 1 1 d .
O1 O -0.08329(12) 0.63703(8) 0.93443(6) 0.0265(3) Uani 1 1 d .
F1 F 0.05703(12) 0.66775(8) 0.84972(6) 0.0410(3) Uani 1 1 d .
F2 F 0.14836(11) 0.66709(8) 0.94691(6) 0.0422(3) Uani 1 1 d .
O3 O 0.16265(14) 0.44707(8) 1.20467(6) 0.0319(3) Uani 1 1 d .
C22 C 0.13100(18) 0.30316(12) 1.17348(8) 0.0248(4) Uani 1 1 d .
H1 H 0.1869 0.2832 1.2063 0.030 Uiso 1 1 calc R
C16 C -0.54209(19) 0.58995(13) 0.94340(8) 0.0286(4) Uani 1 1 d .
H2 H -0.6333 0.5689 0.9400 0.034 Uiso 1 1 calc R
C23 C -0.03790(18) 0.36056(12) 1.07917(9) 0.0261(4) Uani 1 1 d .
C17 C -0.31494(17) 0.60111(12) 0.93597(8) 0.0226(4) Uani 1 1 d .
C24 C -0.01610(18) 0.27625(12) 1.08573(8) 0.0243(4) Uani 1 1 d .
H3 H -0.0599 0.2383 1.0586 0.029 Uiso 1 1 calc R
C25 C 0.10999(18) 0.38772(12) 1.16664(8) 0.0245(4) Uani 1 1 d .
C19 C 0.05114(18) 0.41075(12) 0.86292(8) 0.0237(4) Uani 1 1 d .
C13 C -0.17657(18) 0.58126(12) 0.91934(8) 0.0238(4) Uani 1 1 d .
C26 C 0.07078(18) 0.24803(12) 1.13257(8) 0.0233(4) Uani 1 1 d .
C20 C 0.1798(2) 0.30068(13) 0.83695(9) 0.0320(5) Uani 1 1 d .
H4 H 0.2560 0.2649 0.8303 0.038 Uiso 1 1 calc R
C27 C 0.02998(18) 0.41667(12) 1.11725(8) 0.0253(4) Uani 1 1 d .
C14 C 0.00058(18) 0.48889(11) 0.88393(8) 0.0220(4) Uani 1 1 d .
C21 C 0.0433(2) 0.28335(12) 0.82492(9) 0.0308(4) Uani 1 1 d .
H5 H 0.0093 0.2331 0.8082 0.037 Uiso 1 1 calc R
C18 C -0.50698(19) 0.66480(13) 0.96929(9) 0.0291(4) Uani 1 1 d .
H6 H -0.5687 0.7039 0.9868 0.035 Uiso 1 1 calc R
C15 C -0.13761(18) 0.50834(11) 0.89025(8) 0.0233(4) Uani 1 1 d .
H7 H -0.2061 0.4719 0.8747 0.028 Uiso 1 1 calc R
B1 B 0.0572(2) 0.63027(15) 0.90728(11) 0.0295(5) Uani 1 1 d .
N1 N 0.07382(16) 0.95638(10) 0.84588(7) 0.0256(3) Uani 1 1 d .
C1 C 0.18728(19) 0.89801(12) 0.86695(9) 0.0268(4) Uani 1 1 d .
H8 H 0.2634 0.9313 0.8845 0.032 Uiso 1 1 calc R
H9 H 0.1502 0.8632 0.9007 0.032 Uiso 1 1 calc R
C2 C 0.2468(2) 0.84185(14) 0.81779(9) 0.0355(5) Uani 1 1 d .
H10 H 0.2840 0.8752 0.7833 0.043 Uiso 1 1 calc R
H11 H 0.1736 0.8054 0.8012 0.043 Uiso 1 1 calc R
C3 C -0.1217(2) 0.85294(13) 0.86888(9) 0.0308(4) Uani 1 1 d .
H12 H -0.1437 0.8833 0.9074 0.037 Uiso 1 1 calc R
H13 H -0.0593 0.8066 0.8794 0.037 Uiso 1 1 calc R
C4 C -0.05238(18) 0.90981(12) 0.82329(8) 0.0262(4) Uani 1 1 d .
H14 H -0.1214 0.9507 0.8092 0.031 Uiso 1 1 calc R
H15 H -0.0250 0.8768 0.7868 0.031 Uiso 1 1 calc R
C5 C 0.2451(2) 1.06379(14) 0.80313(9) 0.0354(5) Uani 1 1 d .
H16 H 0.3226 1.0301 0.8190 0.042 Uiso 1 1 calc R
H17 H 0.2218 1.1057 0.8347 0.042 Uiso 1 1 calc R
C6 C 0.1212(2) 1.00910(12) 0.79141(8) 0.0286(4) Uani 1 1 d .
H18 H 0.1431 0.9720 0.7564 0.034 Uiso 1 1 calc R
H19 H 0.0431 1.0445 0.7784 0.034 Uiso 1 1 calc R
C7 C -0.2544(2) 0.81994(15) 0.83950(10) 0.0389(5) Uani 1 1 d .
H20 H -0.2323 0.7928 0.8002 0.058 Uiso 1 1 calc R
H21 H -0.3181 0.8658 0.8319 0.058 Uiso 1 1 calc R
H22 H -0.2977 0.7801 0.8675 0.058 Uiso 1 1 calc R
C8 C 0.03997(19) 1.00927(13) 0.90199(8) 0.0282(4) Uani 1 1 d .
H23 H 0.0206 0.9723 0.9373 0.034 Uiso 1 1 calc R
H24 H 0.1227 1.0422 0.9127 0.034 Uiso 1 1 calc R
C9 C -0.0807(2) 1.06743(13) 0.89439(9) 0.0345(5) Uani 1 1 d .
H25 H -0.0651 1.1029 0.8578 0.041 Uiso 1 1 calc R
H26 H -0.1659 1.0351 0.8872 0.041 Uiso 1 1 calc R
C10 C 0.2881(2) 1.10641(15) 0.74345(10) 0.0417(5) Uani 1 1 d .
H27 H 0.2095 1.1370 0.7265 0.063 Uiso 1 1 calc R
H28 H 0.3185 1.0650 0.7134 0.063 Uiso 1 1 calc R
H29 H 0.3641 1.1447 0.7520 0.063 Uiso 1 1 calc R
C11 C -0.0991(3) 1.12084(16) 0.95099(11) 0.0504(7) Uani 1 1 d .
H30 H -0.0175 1.1559 0.9564 0.076 Uiso 1 1 calc R
H31 H -0.1106 1.0857 0.9875 0.076 Uiso 1 1 calc R
H32 H -0.1810 1.1556 0.9458 0.076 Uiso 1 1 calc R
C12 C 0.3612(2) 0.79023(14) 0.84601(11) 0.0397(5) Uani 1 1 d .
H33 H 0.3216 0.7519 0.8762 0.060 Uiso 1 1 calc R
H34 H 0.4277 0.8265 0.8667 0.060 Uiso 1 1 calc R
H35 H 0.4080 0.7590 0.8134 0.060 Uiso 1 1 calc R
O6 O 0.19063(12) 0.13385(9) 1.17551(6) 0.0291(3) Uani 1 1 d .
O4 O 0.01094(15) 0.50054(9) 1.11163(6) 0.0336(3) Uani 1 1 d .
O7 O 0.02667(13) 0.10864(8) 1.10545(6) 0.0307(3) Uani 1 1 d .
N3 N -0.42731(14) 0.55142(10) 0.92370(7) 0.0242(3) Uani 1 1 d .
H36 H -0.4243 0.5026 0.9059 0.029 Uiso 1 1 calc R
N2 N -0.03471(15) 0.34940(10) 0.84070(7) 0.0254(3) Uani 1 1 d .
H37 H -0.1251 0.3527 0.8374 0.030 Uiso 1 1 calc R
O5 O -0.12893(14) 0.39478(9) 1.03770(6) 0.0335(3) Uani 1 1 d .
C33 C -0.36391(18) 0.67231(12) 0.96502(8) 0.0250(4) Uani 1 1 d .
H38 H -0.3098 0.7174 0.9792 0.030 Uiso 1 1 calc R
C31 C 0.09633(17) 0.15631(12) 1.13860(8) 0.0231(4) Uani 1 1 d .
C29 C 0.0553(2) 0.53539(14) 1.05378(9) 0.0364(5) Uani 1 1 d .
H39 H -0.0018 0.5134 1.0202 0.055 Uiso 1 1 calc R
H40 H 0.1521 0.5210 1.0464 0.055 Uiso 1 1 calc R
H41 H 0.0457 0.5955 1.0553 0.055 Uiso 1 1 calc R
C32 C 0.18540(19) 0.38098(12) 0.86091(9) 0.0276(4) Uani 1 1 d .
H42 H 0.2662 0.4097 0.8734 0.033 Uiso 1 1 calc R
C30 C -0.2018(2) 0.33967(14) 0.99796(10) 0.0386(5) Uani 1 1 d .
H43 H -0.2524 0.2993 1.0229 0.058 Uiso 1 1 calc R
H44 H -0.1361 0.3109 0.9711 0.058 Uiso 1 1 calc R
H45 H -0.2671 0.3710 0.9725 0.058 Uiso 1 1 calc R
C34 C 0.2195(3) 0.42074(17) 1.26204(10) 0.0478(6) Uani 1 1 d .
H46 H 0.2986 0.3845 1.2543 0.072 Uiso 1 1 calc R
H47 H 0.1492 0.3907 1.2856 0.072 Uiso 1 1 calc R
H48 H 0.2499 0.4689 1.2857 0.072 Uiso 1 1 calc R

loop_
_atom_site_aniso_label
_atom_site_aniso_U_11
_atom_site_aniso_U_22
_atom_site_aniso_U_33
_atom_site_aniso_U_23
_atom_site_aniso_U_13
_atom_site_aniso_U_12
O2 0.0217(6) 0.0230(7) 0.0355(7) -0.0040(6) 0.0009(6) -0.0025(5)
O1 0.0237(6) 0.0193(7) 0.0364(7) -0.0053(6) 0.0030(6) -0.0024(5)
F1 0.0436(6) 0.0302(7) 0.0492(7) 0.0081(6) 0.0179(6) 0.0033(5)
F2 0.0269(5) 0.0376(8) 0.0619(8) -0.0217(6) 0.0044(6) -0.0073(5)
O3 0.0441(7) 0.0269(8) 0.0247(6) -0.0032(6) -0.0055(6) -0.0086(7)
C22 0.0238(9) 0.0276(11) 0.0230(9) -0.0003(8) 0.0001(8) 0.0004(8)
C16 0.0250(9) 0.0300(11) 0.0310(10) 0.0040(8) 0.0030(8) 0.0050(8)
C23 0.0263(9) 0.0267(11) 0.0254(9) -0.0010(8) 0.0000(8) 0.0029(8)
C17 0.0230(8) 0.0210(10) 0.0239(9) 0.0017(7) -0.0005(8) 0.0013(7)
C24 0.0224(8) 0.0243(10) 0.0262(9) -0.0053(8) 0.0009(8) -0.0004(7)
C25 0.0240(8) 0.0273(11) 0.0221(9) -0.0054(7) 0.0039(8) -0.0042(7)
C19 0.0258(9) 0.0197(10) 0.0255(9) -0.0001(7) 0.0003(8) -0.0009(7)
C13 0.0269(9) 0.0189(10) 0.0257(9) 0.0037(7) -0.0006(8) -0.0001(7)
C26 0.0200(8) 0.0250(10) 0.0248(9) -0.0023(7) 0.0034(8) -0.0003(7)
C20 0.0319(10) 0.0258(11) 0.0383(11) -0.0016(9) 0.0026(9) 0.0079(8)
C27 0.0270(9) 0.0213(10) 0.0276(9) -0.0025(8) 0.0059(8) 0.0013(7)
C14 0.0259(8) 0.0195(10) 0.0207(8) -0.0006(7) 0.0005(8) -0.0010(7)
C21 0.0383(11) 0.0174(10) 0.0367(10) -0.0034(8) 0.0028(10) 0.0028(8)
C18 0.0306(9) 0.0278(11) 0.0290(10) 0.0014(8) 0.0049(9) 0.0090(8)
C15 0.0237(8) 0.0201(10) 0.0261(9) -0.0018(8) -0.0013(8) -0.0001(7)
B1 0.0250(10) 0.0241(12) 0.0392(13) -0.0072(10) 0.0080(10) -0.0023(9)
N1 0.0321(8) 0.0203(9) 0.0245(7) 0.0002(6) -0.0041(7) -0.0011(7)
C1 0.0292(9) 0.0244(11) 0.0268(9) 0.0034(8) -0.0030(8) 0.0008(8)
C2 0.0427(11) 0.0317(13) 0.0321(11) 0.0005(9) 0.0036(10) 0.0033(10)
C3 0.0331(10) 0.0255(11) 0.0336(10) 0.0025(8) 0.0018(9) 0.0006(8)
C4 0.0286(9) 0.0217(10) 0.0282(9) -0.0039(8) -0.0019(8) -0.0027(8)
C5 0.0392(11) 0.0342(13) 0.0328(11) 0.0062(9) -0.0101(9) -0.0140(9)
C6 0.0381(10) 0.0233(11) 0.0246(9) 0.0024(8) -0.0025(9) -0.0054(9)
C7 0.0415(11) 0.0365(14) 0.0386(12) -0.0025(10) 0.0065(10) -0.0105(10)
C8 0.0336(10) 0.0261(11) 0.0249(9) -0.0044(8) -0.0025(9) 0.0000(8)
C9 0.0409(11) 0.0290(12) 0.0337(10) -0.0047(9) -0.0057(10) 0.0031(9)
C10 0.0454(12) 0.0398(15) 0.0399(12) 0.0074(10) -0.0047(10) -0.0161(10)
C11 0.0525(14) 0.0489(16) 0.0498(14) -0.0222(12) -0.0114(12) 0.0182(12)
C12 0.0354(11) 0.0330(13) 0.0508(13) -0.0058(10) -0.0016(11) 0.0039(9)
O6 0.0259(6) 0.0301(8) 0.0314(7) -0.0029(6) -0.0032(6) 0.0056(6)
O4 0.0492(8) 0.0218(8) 0.0299(7) 0.0013(6) 0.0042(7) 0.0003(6)
O7 0.0292(6) 0.0246(8) 0.0383(7) -0.0051(6) -0.0046(6) 0.0007(6)
N3 0.0214(7) 0.0224(9) 0.0288(8) -0.0017(6) 0.0016(7) 0.0024(6)
N2 0.0246(7) 0.0209(9) 0.0305(8) 0.0012(6) 0.0030(7) 0.0012(6)
O5 0.0370(7) 0.0288(8) 0.0347(7) -0.0012(6) -0.0125(7) 0.0035(6)
C33 0.0296(9) 0.0213(10) 0.0242(9) -0.0012(7) 0.0015(8) 0.0012(8)
C31 0.0215(8) 0.0255(11) 0.0223(9) -0.0014(8) 0.0053(8) 0.0020(8)
C29 0.0447(11) 0.0329(12) 0.0316(10) 0.0062(9) -0.0003(10) -0.0032(10)
C32 0.0255(9) 0.0252(11) 0.0322(10) -0.0003(8) 0.0001(8) 0.0027(8)
C30 0.0457(12) 0.0342(13) 0.0359(11) 0.0001(9) -0.0153(10) -0.0008(10)
C34 0.0683(16) 0.0442(15) 0.0308(11) -0.0032(10) -0.0116(12) -0.0159(12)

loop_
_atom_type_symbol
_atom_type_description
_atom_type_scat_dispersion_real
_atom_type_scat_dispersion_imag
_atom_type_scat_source
O O 0.0106 0.0060 'International Tables Vol C Tables 4.2.6.8 and 6.1.1.4'
F F 0.0171 0.0103 'International Tables Vol C Tables 4.2.6.8 and 6.1.1.4'
C C 0.0033 0.0016 'International Tables Vol C Tables 4.2.6.8 and 6.1.1.4'
H H 0.0000 0.0000 'International Tables Vol C Tables 4.2.6.8 and 6.1.1.4'
B B 0.0013 0.0007 'International Tables Vol C Tables 4.2.6.8 and 6.1.1.4'
N N 0.0061 0.0033 'International Tables Vol C Tables 4.2.6.8 and 6.1.1.4'

loop_
_geom_angle_atom_site_label_1
_geom_angle_atom_site_label_2
_geom_angle_atom_site_label_3
_geom_angle
C14 O2 B1 118.07(14)
C13 O1 B1 118.61(15)
C25 O3 C34 117.31(17)
C26 C22 C25 120.33(17)
C26 C22 H1 119.8
C25 C22 H1 119.8
N3 C16 C18 109.48(16)
N3 C16 H2 125.3
C18 C16 H2 125.3
O5 C23 C24 124.10(17)
O5 C23 C27 115.17(17)
C24 C23 C27 120.68(17)
N3 C17 C33 107.52(15)
N3 C17 C13 124.17(16)
C33 C17 C13 128.29(17)
C23 C24 C26 119.23(17)
C23 C24 H3 120.4
C26 C24 H3 120.4
O3 C25 C22 125.09(16)
O3 C25 C27 115.48(17)
C22 C25 C27 119.43(17)
N2 C19 C32 107.61(16)
N2 C19 C14 122.75(16)
C32 C19 C14 129.64(17)
O1 C13 C15 120.56(16)
O1 C13 C17 115.28(16)
C15 C13 C17 124.15(17)
C22 C26 C24 120.41(18)
C22 C26 C31 120.65(16)
C24 C26 C31 118.93(16)
C21 C20 C32 107.26(17)
C21 C20 H4 126.4
C32 C20 H4 126.4
O4 C27 C23 121.97(17)
O4 C27 C25 118.17(16)
C23 C27 C25 119.58(18)
O2 C14 C15 120.70(17)
O2 C14 C19 114.89(15)
C15 C14 C19 124.36(17)
N2 C21 C20 109.08(18)
N2 C21 H5 125.5
C20 C21 H5 125.5
C16 C18 C33 107.16(17)
C16 C18 H6 126.4
C33 C18 H6 126.4
C14 C15 C13 120.09(17)
C14 C15 H7 120.0
C13 C15 H7 120.0
F2 B1 F1 111.89(18)
F2 B1 O2 108.41(17)
F1 B1 O2 109.00(16)
F2 B1 O1 108.12(16)
F1 B1 O1 108.74(17)
O2 B1 O1 110.69(16)
C4 N1 C1 111.66(14)
C4 N1 C8 111.32(14)
C1 N1 C8 105.52(13)
C4 N1 C6 105.79(13)
C1 N1 C6 111.28(14)
C8 N1 C6 111.40(15)
C2 C1 N1 116.06(15)
C2 C1 H8 108.3
N1 C1 H8 108.3
C2 C1 H9 108.3
N1 C1 H9 108.3
H8 C1 H9 107.4
C1 C2 C12 109.11(17)
C1 C2 H10 109.9
C12 C2 H10 109.9
C1 C2 H11 109.9
C12 C2 H11 109.9
H10 C2 H11 108.3
C4 C3 C7 108.43(16)
C4 C3 H12 110.0
C7 C3 H12 110.0
C4 C3 H13 110.0
C7 C3 H13 110.0
H12 C3 H13 108.4
C3 C4 N1 116.89(15)
C3 C4 H14 108.1
N1 C4 H14 108.1
C3 C4 H15 108.1
N1 C4 H15 108.1
H14 C4 H15 107.3
C6 C5 C10 109.95(16)
C6 C5 H16 109.7
C10 C5 H16 109.7
C6 C5 H17 109.7
C10 C5 H17 109.7
H16 C5 H17 108.2
C5 C6 N1 115.92(15)
C5 C6 H18 108.3
N1 C6 H18 108.3
C5 C6 H19 108.3
N1 C6 H19 108.3
H18 C6 H19 107.4
C3 C7 H20 109.5
C3 C7 H21 109.5
H20 C7 H21 109.5
C3 C7 H22 109.5
H20 C7 H22 109.5
H21 C7 H22 109.5
C9 C8 N1 115.58(15)
C9 C8 H23 108.4
N1 C8 H23 108.4
C9 C8 H24 108.4
N1 C8 H24 108.4
H23 C8 H24 107.4
C11 C9 C8 111.16(17)
C11 C9 H25 109.4
C8 C9 H25 109.4
C11 C9 H26 109.4
C8 C9 H26 109.4
H25 C9 H26 108.0
C5 C10 H27 109.5
C5 C10 H28 109.5
H27 C10 H28 109.5
C5 C10 H29 109.5
H27 C10 H29 109.5
H28 C10 H29 109.5
C9 C11 H30 109.5
C9 C11 H31 109.5
H30 C11 H31 109.5
C9 C11 H32 109.5
H30 C11 H32 109.5
H31 C11 H32 109.5
C2 C12 H33 109.5
C2 C12 H34 109.5
H33 C12 H34 109.5
C2 C12 H35 109.5
H33 C12 H35 109.5
H34 C12 H35 109.5
C27 O4 C29 115.12(15)
C16 N3 C17 108.66(15)
C16 N3 H36 125.7
C17 N3 H36 125.7
C21 N2 C19 108.71(15)
C21 N2 H37 125.6
C19 N2 H37 125.6
C23 O5 C30 117.25(16)
C18 C33 C17 107.16(17)
C18 C33 H38 126.4
C17 C33 H38 126.4
O7 C31 O6 124.92(18)
O7 C31 C26 117.98(16)
O6 C31 C26 117.05(16)
O4 C29 H39 109.5
O4 C29 H40 109.5
H39 C29 H40 109.5
O4 C29 H41 109.5
H39 C29 H41 109.5
H40 C29 H41 109.5
C19 C32 C20 107.34(18)
C19 C32 H42 126.3
C20 C32 H42 126.3
O5 C30 H43 109.5
O5 C30 H44 109.5
H43 C30 H44 109.5
O5 C30 H45 109.5
H43 C30 H45 109.5
H44 C30 H45 109.5
O3 C34 H46 109.5
O3 C34 H47 109.5
H46 C34 H47 109.5
O3 C34 H48 109.5
H46 C34 H48 109.5
H47 C34 H48 109.5

loop_
_geom_bond_atom_site_label_1
_geom_bond_atom_site_label_2
_geom_bond_distance
O2 C14 1.325(2)
O2 B1 1.484(3)
O1 C13 1.319(2)
O1 B1 1.487(2)
F1 B1 1.385(3)
F2 B1 1.368(3)
O3 C25 1.365(2)
O3 C34 1.423(3)
C22 C26 1.386(3)
C22 C25 1.394(3)
C22 H1 0.9500
C16 N3 1.345(2)
C16 C18 1.379(3)
C16 H2 0.9500
C23 O5 1.375(2)
C23 C24 1.391(3)
C23 C27 1.392(3)
C17 N3 1.380(2)
C17 C33 1.397(3)
C17 C13 1.424(2)
C24 C26 1.394(3)
C24 H3 0.9500
C25 C27 1.401(3)
C19 N2 1.383(2)
C19 C32 1.388(3)
C19 C14 1.432(3)
C13 C15 1.391(3)
C26 C31 1.513(3)
C20 C21 1.376(3)
C20 C32 1.402(3)
C20 H4 0.9500
C27 O4 1.378(2)
C14 C15 1.382(2)
C21 N2 1.354(2)
C21 H5 0.9500
C18 C33 1.394(3)
C18 H6 0.9500
C15 H7 0.9500
N1 C4 1.518(2)
N1 C1 1.520(2)
N1 C8 1.522(2)
N1 C6 1.526(2)
C1 C2 1.514(3)
C1 H8 0.9900
C1 H9 0.9900
C2 C12 1.516(3)
C2 H10 0.9900
C2 H11 0.9900
C3 C4 1.508(3)
C3 C7 1.530(3)
C3 H12 0.9900
C3 H13 0.9900
C4 H14 0.9900
C4 H15 0.9900
C5 C6 1.514(3)
C5 C10 1.522(3)
C5 H16 0.9900
C5 H17 0.9900
C6 H18 0.9900
C6 H19 0.9900
C7 H20 0.9800
C7 H21 0.9800
C7 H22 0.9800
C8 C9 1.511(3)
C8 H23 0.9900
C8 H24 0.9900
C9 C11 1.510(3)
C9 H25 0.9900
C9 H26 0.9900
C10 H27 0.9800
C10 H28 0.9800
C10 H29 0.9800
C11 H30 0.9800
C11 H31 0.9800
C11 H32 0.9800
C12 H33 0.9800
C12 H34 0.9800
C12 H35 0.9800
O6 C31 1.267(2)
O4 C29 1.439(2)
O7 C31 1.252(2)
N3 H36 0.8800
N2 H37 0.8800
O5 C30 1.427(2)
C33 H38 0.9500
C29 H39 0.9800
C29 H40 0.9800
C29 H41 0.9800
C32 H42 0.9500
C30 H43 0.9800
C30 H44 0.9800
C30 H45 0.9800
C34 H46 0.9800
C34 H47 0.9800
C34 H48 0.9800

loop_
_geom_torsion_atom_site_label_1
_geom_torsion_atom_site_label_2
_geom_torsion_atom_site_label_3
_geom_torsion_atom_site_label_4
_geom_torsion
O5 C23 C24 C26 -175.05(16)
C27 C23 C24 C26 2.4(3)
C34 O3 C25 C22 -13.2(3)
C34 O3 C25 C27 167.22(18)
C26 C22 C25 O3 179.04(16)
C26 C22 C25 C27 -1.4(3)
B1 O1 C13 C15 14.1(3)
B1 O1 C13 C17 -166.99(17)
N3 C17 C13 O1 179.29(16)
C33 C17 C13 O1 1.2(3)
N3 C17 C13 C15 -1.9(3)
C33 C17 C13 C15 -179.91(19)
C25 C22 C26 C24 -2.7(3)
C25 C22 C26 C31 178.27(16)
C23 C24 C26 C22 2.2(3)
C23 C24 C26 C31 -178.76(16)
O5 C23 C27 O4 -2.6(3)
C24 C23 C27 O4 179.67(16)
O5 C23 C27 C25 171.17(15)
C24 C23 C27 C25 -6.5(3)
O3 C25 C27 O4 -0.4(2)
C22 C25 C27 O4 180.00(16)
O3 C25 C27 C23 -174.43(16)
C22 C25 C27 C23 6.0(3)
B1 O2 C14 C15 -17.4(3)
B1 O2 C14 C19 165.18(16)
N2 C19 C14 O2 -175.83(16)
C32 C19 C14 O2 5.0(3)
N2 C19 C14 C15 6.9(3)
C32 C19 C14 C15 -172.33(19)
C32 C20 C21 N2 -0.2(2)
N3 C16 C18 C33 0.1(2)
O2 C14 C15 C13 -6.5(3)
C19 C14 C15 C13 170.69(17)
O1 C13 C15 C14 8.2(3)
C17 C13 C15 C14 -170.57(17)
C14 O2 B1 F2 155.00(15)
C14 O2 B1 F1 -82.98(19)
C14 O2 B1 O1 36.6(2)
C13 O1 B1 F2 -153.60(16)
C13 O1 B1 F1 84.7(2)
C13 O1 B1 O2 -35.0(2)
C4 N1 C1 C2 62.9(2)
C8 N1 C1 C2 -176.03(17)
C6 N1 C1 C2 -55.1(2)
N1 C1 C2 C12 178.10(16)
C7 C3 C4 N1 173.77(16)
C1 N1 C4 C3 59.4(2)
C8 N1 C4 C3 -58.2(2)
C6 N1 C4 C3 -179.39(16)
C10 C5 C6 N1 174.82(18)
C4 N1 C6 C5 178.42(17)
C1 N1 C6 C5 -60.1(2)
C8 N1 C6 C5 57.3(2)
C4 N1 C8 C9 -53.1(2)
C1 N1 C8 C9 -174.39(16)
C6 N1 C8 C9 64.7(2)
N1 C8 C9 C11 -176.11(19)
C23 C27 O4 C29 -63.6(2)
C25 C27 O4 C29 122.55(18)
C18 C16 N3 C17 -0.6(2)
C33 C17 N3 C16 0.7(2)
C13 C17 N3 C16 -177.66(18)
C20 C21 N2 C19 0.4(2)
C32 C19 N2 C21 -0.3(2)
C14 C19 N2 C21 -179.67(17)
C24 C23 O5 C30 -1.9(3)
C27 C23 O5 C30 -179.53(17)
C16 C18 C33 C17 0.3(2)
N3 C17 C33 C18 -0.6(2)
C13 C17 C33 C18 177.67(18)
C22 C26 C31 O7 171.46(16)
C24 C26 C31 O7 -7.6(2)
C22 C26 C31 O6 -11.0(2)
C24 C26 C31 O6 170.00(15)
N2 C19 C32 C20 0.2(2)
C14 C19 C32 C20 179.46(18)
C21 C20 C32 C19 0.0(2)
